data_4061630
loop_
_publ_author_name
'Goux, Jerome'
'Le Gendre, Pierre'
'Richard, Philippe'
'Claude, Moise'

_publ_section_title
;
Oxo and hydroxo tantalocene complexes: synthesis and reactivity. X-Ray
molecular structures of [(\h^5^-Cp*)TaCl(OH)(\h^5^-C~5~H~4~SiMe~3~)]^+^Cl^-^,
(\h^5^-Cp*)Ta=OCl(\h^5^-C~5~H~4~SiMe~3~)], [(\h^5^-Cp*)TaCl~2~
(\h^5^-C~5~H~4~SiMe~3~)]+PF~6~^-^.
;
_journal_name_full Organometallics
_journal_paper_doi 10.1021/om0504497
_journal_year 2005
_chemical_formula_moiety 'C18 H28 Cl O Si Ta'
_chemical_formula_sum 'C18 H28 Cl O Si Ta'
_chemical_formula_weight 504.89
_space_group_IT_number 14
_symmetry_cell_setting monoclinic
_symmetry_space_group_name_Hall '-P 2yn'
_symmetry_space_group_name_H-M 'P 1 21/n 1'
_cell_angle_alpha 90.00
_cell_angle_beta 106.2090(10)
_cell_angle_gamma 90.00
_cell_formula_units_Z 4
_cell_length_a 9.25120(10)
_cell_length_b 17.5808(3)
_cell_length_c 12.0875(2)
_cell_measurement_temperature 110(2)
_cell_volume 1887.81(5)
_diffrn_ambient_temperature 110(2)
_exptl_crystal_density_diffrn 1.776
_cod_original_sg_symbol_H-M 'P 21/n'
_cod_database_code 4061630

loop_
_symmetry_equiv_pos_as_xyz
'x, y, z'
'-x+1/2, y+1/2, -z+1/2'
'-x, -y, -z'
'x-1/2, -y-1/2, z-1/2'

loop_
_atom_site_label
_atom_site_type_symbol
_atom_site_fract_x
_atom_site_fract_y
_atom_site_fract_z
_atom_site_U_iso_or_equiv
_atom_site_adp_type
_atom_site_occupancy
_atom_site_symmetry_multiplicity
_atom_site_calc_flag
_atom_site_refinement_flags
_atom_site_disorder_assembly
_atom_site_disorder_group
Ta Ta 0.123922(13) 0.825259(7) 0.388075(11) 0.01151(6) Uani 1 1 d . . .
Cl Cl 0.21737(10) 0.91707(5) 0.54044(7) 0.02390(19) Uani 1 1 d . . .
Si Si -0.07134(10) 0.64016(5) 0.41598(8) 0.01670(19) Uani 1 1 d . . .
O O 0.2255(2) 0.74679(14) 0.4605(2) 0.0176(5) Uani 1 1 d . . .
C1 C 0.3324(4) 0.88307(19) 0.3232(3) 0.0166(7) Uani 1 1 d . . .
C2 C 0.1985(4) 0.92538(19) 0.2664(3) 0.0164(7) Uani 1 1 d . . .
C3 C 0.1011(4) 0.87686(19) 0.1882(3) 0.0146(6) Uani 1 1 d . . .
C4 C 0.1680(4) 0.80190(19) 0.2011(3) 0.0149(6) Uani 1 1 d . . .
C5 C 0.3147(4) 0.80809(19) 0.2787(3) 0.0148(7) Uani 1 1 d . . .
C6 C 0.4742(4) 0.9150(2) 0.4011(3) 0.0229(8) Uani 1 1 d . . .
H6A H 0.4537 0.9357 0.4705 0.034 Uiso 1 1 calc R . .
H6B H 0.5119 0.9556 0.3611 0.034 Uiso 1 1 calc R . .
H6C H 0.5499 0.8747 0.4229 0.034 Uiso 1 1 calc R . .
C7 C 0.1716(4) 1.00862(19) 0.2829(3) 0.0241(8) Uani 1 1 d . . .
H7A H 0.1739 1.0368 0.2135 0.036 Uiso 1 1 calc R . .
H7B H 0.2503 1.0280 0.3490 0.036 Uiso 1 1 calc R . .
H7C H 0.0730 1.0152 0.2970 0.036 Uiso 1 1 calc R . .
C8 C -0.0360(4) 0.8998(2) 0.0942(3) 0.0192(7) Uani 1 1 d . . .
H8A H -0.0777 0.9468 0.1162 0.029 Uiso 1 1 calc R . .
H8B H -0.1116 0.8593 0.0823 0.029 Uiso 1 1 calc R . .
H8C H -0.0081 0.9082 0.0226 0.029 Uiso 1 1 calc R . .
C9 C 0.1117(4) 0.7355(2) 0.1239(3) 0.0183(7) Uani 1 1 d . . .
H9A H 0.1577 0.7360 0.0601 0.027 Uiso 1 1 calc R . .
H9B H 0.0020 0.7389 0.0933 0.027 Uiso 1 1 calc R . .
H9C H 0.1384 0.6883 0.1679 0.027 Uiso 1 1 calc R . .
C10 C 0.4273(4) 0.7449(2) 0.3101(3) 0.0201(7) Uani 1 1 d . . .
H10A H 0.4224 0.7216 0.3826 0.030 Uiso 1 1 calc R . .
H10B H 0.5286 0.7652 0.3192 0.030 Uiso 1 1 calc R . .
H10C H 0.4046 0.7064 0.2489 0.030 Uiso 1 1 calc R . .
C11 C -0.1324(3) 0.78752(19) 0.2872(3) 0.0163(7) Uani 1 1 d . . .
H11 H -0.1461 0.7667 0.2124 0.020 Uiso 1 1 calc R . .
C12 C -0.1483(4) 0.8661(2) 0.3125(3) 0.0186(7) Uani 1 1 d . . .
H12 H -0.1783 0.9060 0.2579 0.022 Uiso 1 1 calc R . .
C13 C -0.1116(4) 0.8734(2) 0.4318(3) 0.0205(7) Uani 1 1 d . . .
H13 H -0.1115 0.9194 0.4730 0.025 Uiso 1 1 calc R . .
C14 C -0.0744(4) 0.8000(2) 0.4815(3) 0.0183(7) Uani 1 1 d . . .
H14 H -0.0425 0.7894 0.5617 0.022 Uiso 1 1 calc R . .
C15 C -0.0927(3) 0.74551(19) 0.3923(3) 0.0152(6) Uani 1 1 d . . .
C16 C 0.0149(4) 0.6243(2) 0.5727(3) 0.0262(8) Uani 1 1 d . . .
H16A H 0.0465 0.5710 0.5859 0.039 Uiso 1 1 calc R . .
H16B H -0.0590 0.6358 0.6147 0.039 Uiso 1 1 calc R . .
H16C H 0.1026 0.6575 0.6000 0.039 Uiso 1 1 calc R . .
C17 C -0.2640(4) 0.5980(2) 0.3703(4) 0.0305(9) Uani 1 1 d . . .
H17A H -0.3115 0.6101 0.2892 0.046 Uiso 1 1 calc R . .
H17B H -0.3247 0.6190 0.4177 0.046 Uiso 1 1 calc R . .
H17C H -0.2570 0.5426 0.3801 0.046 Uiso 1 1 calc R . .
C18 C 0.0447(4) 0.5962(2) 0.3304(4) 0.0274(8) Uani 1 1 d . . .
H18A H 0.0560 0.5417 0.3476 0.041 Uiso 1 1 calc R . .
H18B H 0.1442 0.6203 0.3504 0.041 Uiso 1 1 calc R . .
H18C H -0.0047 0.6034 0.2482 0.041 Uiso 1 1 calc R . .

loop_
_atom_site_aniso_label
_atom_site_aniso_U_11
_atom_site_aniso_U_22
_atom_site_aniso_U_33
_atom_site_aniso_U_23
_atom_site_aniso_U_13
_atom_site_aniso_U_12
Ta 0.00999(8) 0.01229(8) 0.01252(8) -0.00064(5) 0.00356(5) -0.00052(4)
Cl 0.0259(4) 0.0262(5) 0.0197(4) -0.0097(3) 0.0066(3) -0.0071(3)
Si 0.0154(4) 0.0141(5) 0.0222(5) -0.0001(4) 0.0077(4) -0.0023(4)
O 0.0123(11) 0.0219(13) 0.0189(12) 0.0030(10) 0.0049(9) -0.0015(9)
C1 0.0144(16) 0.0203(17) 0.0171(17) -0.0015(14) 0.0079(13) -0.0035(13)
C2 0.0169(16) 0.0161(16) 0.0192(17) 0.0002(13) 0.0101(13) -0.0011(13)
C3 0.0128(15) 0.0162(16) 0.0167(16) 0.0038(13) 0.0071(12) 0.0017(12)
C4 0.0146(16) 0.0175(16) 0.0137(16) 0.0007(13) 0.0059(12) 0.0010(13)
C5 0.0156(16) 0.0166(16) 0.0135(16) 0.0015(13) 0.0061(13) 0.0014(13)
C6 0.0152(17) 0.0268(19) 0.027(2) -0.0046(16) 0.0067(14) -0.0073(14)
C7 0.0280(19) 0.0125(17) 0.034(2) 0.0008(15) 0.0118(16) -0.0020(14)
C8 0.0182(17) 0.0231(18) 0.0157(17) 0.0058(14) 0.0036(13) 0.0048(14)
C9 0.0198(17) 0.0205(17) 0.0139(16) -0.0015(13) 0.0039(13) 0.0015(13)
C10 0.0145(16) 0.0291(19) 0.0165(17) 0.0012(15) 0.0042(13) 0.0060(14)
C11 0.0104(15) 0.0187(17) 0.0200(17) -0.0004(14) 0.0048(12) -0.0011(12)
C12 0.0107(15) 0.0196(18) 0.0258(19) 0.0012(14) 0.0056(13) 0.0035(13)
C13 0.0147(16) 0.0196(17) 0.030(2) 0.0001(15) 0.0112(14) 0.0026(13)
C14 0.0173(17) 0.0214(17) 0.0191(17) -0.0003(14) 0.0101(14) 0.0003(14)
C15 0.0097(15) 0.0167(16) 0.0212(17) -0.0015(14) 0.0075(12) -0.0020(12)
C16 0.031(2) 0.0221(19) 0.026(2) 0.0043(16) 0.0100(16) 0.0029(16)
C17 0.0221(19) 0.0229(19) 0.048(3) -0.0003(18) 0.0121(18) -0.0083(15)
C18 0.031(2) 0.0223(19) 0.034(2) -0.0036(16) 0.0180(17) -0.0024(16)

loop_
_geom_bond_atom_site_label_1
_geom_bond_atom_site_label_2
_geom_bond_distance
_geom_bond_site_symmetry_2
_geom_bond_publ_flag
Ta O 1.759(2) . ?
Ta Cl 2.4198(8) . ?
Ta C11 2.437(3) . ?
Ta C4 2.441(3) . ?
Ta C14 2.449(3) . ?
Ta C15 2.458(3) . ?
Ta C1 2.492(3) . ?
Ta C5 2.501(3) . ?
Ta C2 2.510(3) . ?
Ta C13 2.527(3) . ?
Ta C12 2.531(3) . ?
Ta C3 2.534(3) . ?
Si C18 1.854(4) . ?
Si C16 1.860(4) . ?
Si C17 1.866(4) . ?
Si C15 1.876(3) . ?
C1 C5 1.416(5) . ?
C1 C2 1.444(5) . ?
C1 C6 1.494(5) . ?
C2 C3 1.399(5) . ?
C2 C7 1.507(5) . ?
C3 C4 1.446(5) . ?
C3 C8 1.503(4) . ?
C4 C5 1.423(5) . ?
C4 C9 1.493(5) . ?
C5 C10 1.498(5) . ?
C6 H6A 0.9800 . ?
C6 H6B 0.9800 . ?
C6 H6C 0.9800 . ?
C7 H7A 0.9800 . ?
C7 H7B 0.9800 . ?
C7 H7C 0.9800 . ?
C8 H8A 0.9800 . ?
C8 H8B 0.9800 . ?
C8 H8C 0.9800 . ?
C9 H9A 0.9800 . ?
C9 H9B 0.9800 . ?
C9 H9C 0.9800 . ?
C10 H10A 0.9800 . ?
C10 H10B 0.9800 . ?
C10 H10C 0.9800 . ?
C11 C15 1.427(5) . ?
C11 C12 1.431(5) . ?
C11 H11 0.9500 . ?
C12 C13 1.391(5) . ?
C12 H12 0.9500 . ?
C13 C14 1.423(5) . ?
C13 H13 0.9500 . ?
C14 C15 1.417(5) . ?
C14 H14 0.9500 . ?
C16 H16A 0.9800 . ?
C16 H16B 0.9800 . ?
C16 H16C 0.9800 . ?
C17 H17A 0.9800 . ?
C17 H17B 0.9800 . ?
C17 H17C 0.9800 . ?
C18 H18A 0.9800 . ?
C18 H18B 0.9800 . ?
C18 H18C 0.9800 . ?
